data_4101868
loop_
_publ_author_name
'Bao Li'
'Rong-Jia Wei'
'Jun Tao'
'Rong-Bin Huang'
'Lan-Sun Zheng'
'Zhiping Zheng'

_publ_contact_author_address
;
Department of Chemistry
Xiamen University
Xiamen 361005
P. R. China
;
_publ_contact_author_email taojun@xmu.edu.cn
_publ_contact_author_name 'Prof. Jun Tao'
_publ_contact_author_phone 86-592-2185191
_publ_section_title
;
 Solvent-Induced Transformation of Single Crystals of a Spin-Crossover
 (SCO) Compound to Single Crystals with Two Distinct SCO Centers
;
_journal_name_full 'Journal of the American Chemical Society'
_journal_page_first 1558
_journal_page_last 1566
_journal_paper_doi 10.1021/ja909695f
_journal_volume 132
_journal_year 2010
_chemical_formula_sum 'C41 H40 Fe2 N12 O S4'
_chemical_formula_weight 956.78
_chemical_name_systematic
; 
 ? 
;
_space_group_IT_number 2
_symmetry_cell_setting triclinic
_symmetry_space_group_name_Hall '-P 1'
_symmetry_space_group_name_H-M 'P -1'
_atom_sites_solution_hydrogens geom
_atom_sites_solution_primary direct
_atom_sites_solution_secondary difmap
_audit_creation_method SHELXL-97
_cell_angle_alpha 74.298(4)
_cell_angle_beta 87.940(3)
_cell_angle_gamma 76.826(4)
_cell_formula_units_Z 2
_cell_length_a 9.6045(4)
_cell_length_b 15.7113(8)
_cell_length_c 16.1606(6)
_cell_measurement_temperature 350(2)
_cell_volume 2284.97(18)
_computing_cell_refinement 'CrysAlis RED, Oxford Diffraction Ltd.'
_computing_data_collection 'CrysAlis CCD, Oxford Diffraction Ltd.'
_computing_data_reduction 'CrysAlis RED, Oxford Diffraction Ltd.'
_computing_structure_refinement 'SHELXL-97 (Sheldrick, 1997)'
_computing_structure_solution 'SHELXS-97 (Sheldrick, 1990)'
_diffrn_ambient_temperature 350(2)
_diffrn_measured_fraction_theta_full 0.991
_diffrn_measured_fraction_theta_max 0.991
_diffrn_measurement_device_type 'Oxford Gemini S Ultra'
_diffrn_radiation_monochromator graphite
_diffrn_radiation_source 'fine-focus sealed tube'
_diffrn_radiation_type MoK\a
_diffrn_radiation_wavelength 0.71073
_diffrn_reflns_av_R_equivalents 0.0157
_diffrn_reflns_av_sigmaI/netI 0.0246
_diffrn_reflns_limit_h_max 11
_diffrn_reflns_limit_h_min -11
_diffrn_reflns_limit_k_max 19
_diffrn_reflns_limit_k_min -19
_diffrn_reflns_limit_l_max 19
_diffrn_reflns_limit_l_min -19
_diffrn_reflns_number 19581
_diffrn_reflns_theta_full 26.00
_diffrn_reflns_theta_max 26.00
_diffrn_reflns_theta_min 2.57
_exptl_absorpt_coefficient_mu 0.864
_exptl_absorpt_correction_T_max 0.7816
_exptl_absorpt_correction_T_min 0.6252
_exptl_absorpt_correction_type multi-scan
_exptl_absorpt_process_details
;
CrysAlis RED, Oxford Diffraction Ltd.,
Version 1.171.32.4 (release 27-04-2006 CrysAlis171 .NET)
(compiled Apr 27 2007,17:53:11)
empirical absorption correction using spherical harmonics,
implemented in SCALE3 ABSPACK scaling algorithm.
;
_exptl_crystal_colour red
_exptl_crystal_density_diffrn 1.386
_exptl_crystal_density_method 'not measured'
_exptl_crystal_description block-like
_exptl_crystal_F_000 982
_exptl_crystal_size_max 0.2
_exptl_crystal_size_mid 0.15
_exptl_crystal_size_min 0.1
_refine_diff_density_max 0.497
_refine_diff_density_min -0.449
_refine_diff_density_rms 0.041
_refine_ls_extinction_method none
_refine_ls_goodness_of_fit_ref 1.071
_refine_ls_hydrogen_treatment constr
_refine_ls_matrix_type full
_refine_ls_number_parameters 541
_refine_ls_number_reflns 8895
_refine_ls_number_restraints 0
_refine_ls_restrained_S_all 1.071
_refine_ls_R_factor_all 0.0629
_refine_ls_R_factor_gt 0.0429
_refine_ls_shift/su_max 0.077
_refine_ls_shift/su_mean 0.005
_refine_ls_structure_factor_coef Fsqd
_refine_ls_weighting_details 'calc w=1/[\s^2^(Fo^2^)+(0.0689P)^2^+0.1816P] where P=(Fo^2^+2Fc^2^)/3'
_refine_ls_weighting_scheme calc
_refine_ls_wR_factor_gt 0.1173
_refine_ls_wR_factor_ref 0.1242
_reflns_number_gt 6419
_reflns_number_total 8895
_reflns_threshold_expression >2sigma(I)
_cod_data_source_file ja909695f_si_002_1.cif
_cod_data_source_block 2at350K
_cod_depositor_comments
;
The following automatic conversions were performed:

'_exptl_absorpt_correction_type' value 'Multi-scan' changed to
'multi-scan' according to the built-in table from CIF Core dictionary
named 'cif_core.dic' version 2.4.1 from 2010-06-29.

Automatic conversion script
Id: cif_fix_values 1715 2011-07-08 13:25:40Z adriana 
;
_cod_original_cell_volume 2284.97(17)
_cod_database_code 4101868

loop_
_symmetry_equiv_pos_as_xyz
'x, y, z'
'-x, -y, -z'

loop_
_atom_site_label
_atom_site_type_symbol
_atom_site_fract_x
_atom_site_fract_y
_atom_site_fract_z
_atom_site_U_iso_or_equiv
_atom_site_adp_type
_atom_site_occupancy
_atom_site_symmetry_multiplicity
_atom_site_calc_flag
_atom_site_refinement_flags
_atom_site_disorder_assembly
_atom_site_disorder_group
Fe1 Fe 0.31339(4) 0.42095(2) 0.26336(2) 0.05449(12) Uani 1 1 d . . .
Fe2 Fe -0.30910(4) 0.89061(3) 0.23901(2) 0.06459(13) Uani 1 1 d . . .
S1 S 0.26508(11) 0.63379(6) 0.43027(7) 0.0943(3) Uani 1 1 d . . .
S2 S -0.00951(10) 0.64465(6) 0.04444(6) 0.0891(3) Uani 1 1 d . . .
S3 S -0.76646(10) 1.03052(8) 0.30426(8) 0.1047(3) Uani 1 1 d . . .
S4 S -0.20798(11) 1.17883(7) 0.10053(9) 0.1133(4) Uani 1 1 d . . .
N1 N 0.5071(2) 0.44466(15) 0.19702(15) 0.0639(6) Uani 1 1 d . . .
N2 N 0.4525(2) 0.29854(13) 0.34675(13) 0.0504(5) Uani 1 1 d . . .
N3 N 0.1351(2) 0.35326(15) 0.29000(15) 0.0617(5) Uani 1 1 d . . .
N4 N 0.3516(2) 0.32391(14) 0.18039(13) 0.0529(5) Uani 1 1 d . . .
N5 N 0.3007(3) 0.49594(17) 0.35081(17) 0.0765(7) Uani 1 1 d . . .
N6 N 0.1816(3) 0.52231(17) 0.16799(18) 0.0803(7) Uani 1 1 d . . .
N7 N -0.2109(3) 0.88545(15) 0.35671(15) 0.0670(6) Uani 1 1 d . . .
N8 N -0.2780(2) 0.74616(15) 0.29127(14) 0.0610(5) Uani 1 1 d . . .
N9 N -0.3093(3) 0.88323(16) 0.11023(16) 0.0712(6) Uani 1 1 d . . .
N10 N -0.0801(2) 0.84651(15) 0.21476(14) 0.0597(5) Uani 1 1 d . . .
N11 N -0.5182(4) 0.9211(2) 0.2700(2) 0.1063(10) Uani 1 1 d . . .
N12 N -0.2985(3) 1.02689(19) 0.19305(18) 0.0842(7) Uani 1 1 d . . .
C1 C 0.5974(3) 0.4908(2) 0.2176(2) 0.0813(9) Uani 1 1 d . . .
H1A H 0.5775 0.5143 0.2649 0.098 Uiso 1 1 calc R . .
C2 C 0.7172(4) 0.5045(2) 0.1718(3) 0.0908(10) Uani 1 1 d . . .
H2A H 0.7757 0.5381 0.1867 0.109 Uiso 1 1 calc R . .
C3 C 0.7488(4) 0.4679(2) 0.1040(3) 0.0905(10) Uani 1 1 d . . .
H3A H 0.8304 0.4752 0.0727 0.109 Uiso 1 1 calc R . .
C4 C 0.6594(3) 0.4204(2) 0.0827(2) 0.0779(8) Uani 1 1 d . . .
H4A H 0.6799 0.3950 0.0367 0.094 Uiso 1 1 calc R . .
C5 C 0.5381(3) 0.41031(18) 0.12991(17) 0.0619(7) Uani 1 1 d . . .
C6 C 0.4304(3) 0.3649(2) 0.10579(18) 0.0703(7) Uani 1 1 d . . .
H6A H 0.3628 0.4092 0.0636 0.084 Uiso 1 1 calc R . .
H6B H 0.4791 0.3180 0.0794 0.084 Uiso 1 1 calc R . .
C7 C 0.5031(3) 0.29148(19) 0.42520(17) 0.0609(6) Uani 1 1 d . . .
H7A H 0.4776 0.3415 0.4474 0.073 Uiso 1 1 calc R . .
C8 C 0.5902(3) 0.2143(2) 0.47392(19) 0.0735(8) Uani 1 1 d . . .
H8A H 0.6236 0.2118 0.5280 0.088 Uiso 1 1 calc R . .
C9 C 0.6274(3) 0.1407(2) 0.4413(2) 0.0783(9) Uani 1 1 d . . .
H9A H 0.6858 0.0870 0.4735 0.094 Uiso 1 1 calc R . .
C10 C 0.5785(3) 0.14630(18) 0.36143(19) 0.0638(7) Uani 1 1 d . . .
H10A H 0.6041 0.0969 0.3383 0.077 Uiso 1 1 calc R . .
C11 C 0.4901(2) 0.22657(15) 0.31528(15) 0.0470(5) Uani 1 1 d . . .
C12 C 0.4324(3) 0.23315(18) 0.22833(17) 0.0612(7) Uani 1 1 d . . .
H12A H 0.5119 0.2137 0.1939 0.073 Uiso 1 1 calc R . .
H12B H 0.3705 0.1909 0.2352 0.073 Uiso 1 1 calc R . .
C13 C 0.0448(3) 0.3543(2) 0.3547(2) 0.0791(9) Uani 1 1 d . . .
H13A H 0.0640 0.3795 0.3976 0.095 Uiso 1 1 calc R . .
C14 C -0.0757(4) 0.3197(3) 0.3603(3) 0.0997(12) Uani 1 1 d . . .
H14A H -0.1385 0.3234 0.4050 0.120 Uiso 1 1 calc R . .
C15 C -0.1006(4) 0.2801(3) 0.2994(3) 0.1050(13) Uani 1 1 d . . .
H15A H -0.1808 0.2558 0.3022 0.126 Uiso 1 1 calc R . .
C16 C -0.0071(3) 0.2759(2) 0.2330(3) 0.0890(10) Uani 1 1 d . . .
H16A H -0.0219 0.2477 0.1914 0.107 Uiso 1 1 calc R . .
C17 C 0.1093(3) 0.31479(18) 0.2300(2) 0.0642(7) Uani 1 1 d . . .
C18 C 0.2070(3) 0.3201(2) 0.15531(18) 0.0667(7) Uani 1 1 d . . .
H18A H 0.2137 0.2674 0.1338 0.080 Uiso 1 1 calc R . .
H18B H 0.1676 0.3738 0.1094 0.080 Uiso 1 1 calc R . .
C19 C 0.2871(3) 0.55299(19) 0.38377(18) 0.0604(6) Uani 1 1 d . . .
C20 C 0.1021(3) 0.57289(18) 0.11690(18) 0.0564(6) Uani 1 1 d . . .
C21 C -0.2793(4) 0.8883(2) 0.4304(2) 0.0844(9) Uani 1 1 d . . .
H21A H -0.3770 0.8909 0.4316 0.101 Uiso 1 1 calc R . .
C22 C -0.2119(6) 0.8875(3) 0.5027(2) 0.1081(13) Uani 1 1 d . . .
H22A H -0.2620 0.8885 0.5529 0.130 Uiso 1 1 calc R . .
C23 C -0.0699(7) 0.8852(3) 0.5007(3) 0.1205(16) Uani 1 1 d . . .
H23A H -0.0227 0.8875 0.5490 0.145 Uiso 1 1 calc R . .
C24 C 0.0049(5) 0.8793(3) 0.4270(3) 0.1043(12) Uani 1 1 d . . .
H24A H 0.1030 0.8752 0.4255 0.125 Uiso 1 1 calc R . .
C25 C -0.0709(3) 0.8797(2) 0.3550(2) 0.0750(8) Uani 1 1 d . . .
C26 C 0.0000(3) 0.8803(3) 0.2705(2) 0.0875(10) Uani 1 1 d . . .
H26A H 0.0071 0.9417 0.2411 0.105 Uiso 1 1 calc R . .
H26B H 0.0962 0.8426 0.2810 0.105 Uiso 1 1 calc R . .
C27 C -0.3707(3) 0.7026(2) 0.3385(2) 0.0722(8) Uani 1 1 d . . .
H27A H -0.4651 0.7344 0.3387 0.087 Uiso 1 1 calc R . .
C28 C -0.3353(4) 0.6149(2) 0.3862(2) 0.0855(9) Uani 1 1 d . . .
H28A H -0.4036 0.5874 0.4178 0.103 Uiso 1 1 calc R . .
C29 C -0.1964(4) 0.5678(2) 0.3865(3) 0.1015(12) Uani 1 1 d . . .
H29A H -0.1680 0.5079 0.4195 0.122 Uiso 1 1 calc R . .
C30 C -0.1001(3) 0.6103(2) 0.3375(2) 0.0846(10) Uani 1 1 d . . .
H30A H -0.0058 0.5789 0.3359 0.102 Uiso 1 1 calc R . .
C31 C -0.1427(3) 0.69931(18) 0.29065(17) 0.0586(6) Uani 1 1 d . . .
C32 C -0.0420(3) 0.74602(19) 0.23341(19) 0.0675(7) Uani 1 1 d . . .
H32A H 0.0530 0.7238 0.2600 0.081 Uiso 1 1 calc R . .
H32B H -0.0383 0.7297 0.1795 0.081 Uiso 1 1 calc R . .
C33 C -0.4255(4) 0.8830(2) 0.0659(3) 0.1046(12) Uani 1 1 d . . .
H33A H -0.5112 0.8791 0.0938 0.125 Uiso 1 1 calc R . .
C34 C -0.4176(8) 0.8885(4) -0.0212(4) 0.155(3) Uani 1 1 d . . .
H34A H -0.4980 0.8881 -0.0514 0.187 Uiso 1 1 calc R . .
C35 C -0.2964(9) 0.8944(4) -0.0618(4) 0.158(3) Uani 1 1 d . . .
H35A H -0.2924 0.8997 -0.1205 0.189 Uiso 1 1 calc R . .
C36 C -0.1778(6) 0.8926(2) -0.0171(2) 0.1108(14) Uani 1 1 d . . .
H36A H -0.0915 0.8952 -0.0446 0.133 Uiso 1 1 calc R . .
C37 C -0.1876(4) 0.88680(19) 0.06951(19) 0.0725(8) Uani 1 1 d . . .
C38 C -0.0637(3) 0.8883(2) 0.1221(2) 0.0789(9) Uani 1 1 d . . .
H38A H 0.0238 0.8555 0.1027 0.095 Uiso 1 1 calc R . .
H38B H -0.0562 0.9506 0.1137 0.095 Uiso 1 1 calc R . .
C39 C -0.6220(4) 0.9660(2) 0.28480(19) 0.0725(8) Uani 1 1 d . . .
C40 C -0.2600(3) 1.0894(2) 0.1557(2) 0.0673(7) Uani 1 1 d . . .
C41 C -0.3789(9) 1.2951(4) -0.1449(7) 0.240(5) Uani 1 1 d . . .
O1 O -0.2934(6) 1.2126(6) -0.1208(5) 0.304(4) Uani 1 1 d . . .
H1 H -0.2741 1.2052 -0.0681 0.365 Uiso 1 1 d R . .

loop_
_atom_site_aniso_label
_atom_site_aniso_U_11
_atom_site_aniso_U_22
_atom_site_aniso_U_33
_atom_site_aniso_U_23
_atom_site_aniso_U_13
_atom_site_aniso_U_12
Fe1 0.0611(2) 0.0446(2) 0.0573(2) -0.01975(17) -0.00127(16) -0.00325(15)
Fe2 0.0801(3) 0.0566(2) 0.0545(2) -0.01742(19) 0.00263(19) -0.00760(19)
S1 0.1154(7) 0.0803(6) 0.1103(7) -0.0600(6) 0.0188(5) -0.0296(5)
S2 0.0978(6) 0.0826(6) 0.0733(5) -0.0135(4) -0.0211(4) 0.0016(4)
S3 0.0921(6) 0.1176(8) 0.1262(8) -0.0684(7) 0.0393(6) -0.0301(5)
S4 0.0997(6) 0.0762(6) 0.1621(11) -0.0173(6) 0.0061(7) -0.0342(5)
N1 0.0708(13) 0.0544(13) 0.0673(15) -0.0189(12) 0.0028(11) -0.0129(11)
N2 0.0552(11) 0.0465(11) 0.0511(12) -0.0201(9) -0.0018(9) -0.0062(9)
N3 0.0594(12) 0.0539(13) 0.0676(14) -0.0168(11) 0.0042(11) -0.0042(10)
N4 0.0614(11) 0.0481(12) 0.0482(12) -0.0158(9) -0.0021(9) -0.0065(9)
N5 0.0892(17) 0.0595(15) 0.0852(18) -0.0383(14) -0.0028(13) -0.0021(12)
N6 0.0852(16) 0.0591(15) 0.0845(18) -0.0100(14) -0.0127(14) -0.0012(13)
N7 0.0797(15) 0.0591(14) 0.0622(15) -0.0212(11) -0.0058(12) -0.0091(11)
N8 0.0565(12) 0.0671(14) 0.0595(13) -0.0247(11) 0.0050(10) -0.0053(10)
N9 0.0831(16) 0.0601(15) 0.0685(15) -0.0196(12) -0.0060(13) -0.0084(12)
N10 0.0566(12) 0.0624(14) 0.0639(14) -0.0220(11) 0.0085(10) -0.0162(10)
N11 0.105(2) 0.088(2) 0.104(2) -0.0185(19) 0.0050(18) 0.0128(17)
N12 0.117(2) 0.0646(17) 0.0746(18) -0.0176(14) 0.0006(15) -0.0284(15)
C1 0.086(2) 0.075(2) 0.092(2) -0.0312(18) 0.0045(18) -0.0275(17)
C2 0.086(2) 0.084(2) 0.107(3) -0.020(2) 0.004(2) -0.0353(18)
C3 0.079(2) 0.079(2) 0.102(3) -0.005(2) 0.0207(19) -0.0220(17)
C4 0.088(2) 0.0665(19) 0.0706(19) -0.0097(15) 0.0190(16) -0.0133(16)
C5 0.0745(17) 0.0488(15) 0.0547(16) -0.0076(12) 0.0046(13) -0.0065(12)
C6 0.0904(19) 0.0727(19) 0.0506(16) -0.0223(14) 0.0063(14) -0.0182(15)
C7 0.0675(15) 0.0583(16) 0.0604(16) -0.0266(13) -0.0032(13) -0.0079(12)
C8 0.0801(18) 0.078(2) 0.0598(17) -0.0180(15) -0.0188(14) -0.0100(15)
C9 0.0802(19) 0.0596(18) 0.081(2) -0.0115(16) -0.0226(16) 0.0068(14)
C10 0.0687(16) 0.0469(15) 0.0716(18) -0.0193(13) -0.0094(13) 0.0009(12)
C11 0.0462(11) 0.0434(13) 0.0528(14) -0.0157(11) 0.0047(10) -0.0106(10)
C12 0.0757(16) 0.0513(15) 0.0566(16) -0.0250(13) -0.0058(13) -0.0007(12)
C13 0.0775(19) 0.0629(19) 0.088(2) -0.0180(16) 0.0147(17) -0.0031(15)
C14 0.082(2) 0.083(2) 0.121(3) -0.014(2) 0.034(2) -0.0147(19)
C15 0.071(2) 0.091(3) 0.148(4) -0.016(3) 0.008(2) -0.0270(19)
C16 0.0697(19) 0.075(2) 0.123(3) -0.026(2) -0.012(2) -0.0157(16)
C17 0.0570(14) 0.0505(15) 0.081(2) -0.0158(14) -0.0109(13) -0.0042(11)
C18 0.0726(17) 0.0680(18) 0.0651(17) -0.0272(14) -0.0155(14) -0.0136(13)
C19 0.0613(15) 0.0546(16) 0.0640(17) -0.0193(14) 0.0026(12) -0.0069(12)
C20 0.0639(15) 0.0484(14) 0.0595(16) -0.0198(13) 0.0056(13) -0.0125(12)
C21 0.124(3) 0.067(2) 0.064(2) -0.0240(16) 0.0067(19) -0.0178(18)
C22 0.183(4) 0.081(3) 0.061(2) -0.0201(19) -0.006(3) -0.029(3)
C23 0.193(5) 0.095(3) 0.070(3) -0.017(2) -0.052(3) -0.024(3)
C24 0.121(3) 0.087(3) 0.102(3) -0.024(2) -0.046(3) -0.012(2)
C25 0.088(2) 0.0600(18) 0.077(2) -0.0235(15) -0.0209(16) -0.0075(14)
C26 0.0647(17) 0.100(3) 0.109(3) -0.045(2) -0.0041(17) -0.0200(16)
C27 0.0607(15) 0.087(2) 0.076(2) -0.0383(18) 0.0100(14) -0.0119(15)
C28 0.089(2) 0.076(2) 0.102(3) -0.035(2) 0.0290(19) -0.0330(18)
C29 0.103(3) 0.056(2) 0.138(3) -0.019(2) 0.022(2) -0.0151(18)
C30 0.0691(18) 0.0562(18) 0.118(3) -0.0158(18) 0.0099(18) -0.0030(14)
C31 0.0563(14) 0.0576(16) 0.0648(16) -0.0267(13) -0.0005(12) -0.0063(12)
C32 0.0606(15) 0.0659(18) 0.0716(18) -0.0200(15) 0.0095(13) -0.0048(12)
C33 0.112(3) 0.077(2) 0.124(3) -0.035(2) -0.045(2) -0.0023(19)
C34 0.223(7) 0.094(3) 0.143(5) -0.060(4) -0.113(5) 0.027(4)
C35 0.274(8) 0.090(3) 0.079(3) -0.030(3) -0.057(4) 0.038(5)
C36 0.185(4) 0.066(2) 0.063(2) -0.0167(18) 0.013(3) 0.004(2)
C37 0.104(2) 0.0514(16) 0.0564(17) -0.0144(13) 0.0091(16) -0.0071(15)
C38 0.0820(19) 0.0675(19) 0.085(2) -0.0189(17) 0.0350(17) -0.0190(15)
C39 0.094(2) 0.0654(19) 0.0610(18) -0.0182(15) 0.0065(16) -0.0231(17)
C40 0.0641(16) 0.0588(18) 0.081(2) -0.0305(16) -0.0037(14) -0.0029(13)
C41 0.190(7) 0.100(5) 0.380(13) 0.005(6) -0.110(8) -0.002(4)
O1 0.144(4) 0.385(11) 0.413(11) -0.137(9) 0.052(5) -0.091(5)

loop_
_atom_type_symbol
_atom_type_description
_atom_type_scat_dispersion_real
_atom_type_scat_dispersion_imag
_atom_type_scat_source
C C 0.0033 0.0016 'International Tables Vol C Tables 4.2.6.8 and 6.1.1.4'
H H 0.0000 0.0000 'International Tables Vol C Tables 4.2.6.8 and 6.1.1.4'
N N 0.0061 0.0033 'International Tables Vol C Tables 4.2.6.8 and 6.1.1.4'
O O 0.0106 0.0060 'International Tables Vol C Tables 4.2.6.8 and 6.1.1.4'
S S 0.1246 0.1234 'International Tables Vol C Tables 4.2.6.8 and 6.1.1.4'
Fe Fe 0.3463 0.8444 'International Tables Vol C Tables 4.2.6.8 and 6.1.1.4'

loop_
_geom_angle_atom_site_label_1
_geom_angle_atom_site_label_2
_geom_angle_atom_site_label_3
_geom_angle
_geom_angle_site_symmetry_1
_geom_angle_site_symmetry_3
_geom_angle_publ_flag
N5 Fe1 N6 96.28(10) . . ?
N5 Fe1 N1 101.82(10) . . ?
N6 Fe1 N1 92.70(10) . . ?
N5 Fe1 N3 105.82(10) . . ?
N6 Fe1 N3 87.49(9) . . ?
N1 Fe1 N3 152.17(9) . . ?
N5 Fe1 N2 94.50(9) . . ?
N6 Fe1 N2 169.20(9) . . ?
N1 Fe1 N2 85.73(8) . . ?
N3 Fe1 N2 88.94(8) . . ?
N5 Fe1 N4 171.76(9) . . ?
N6 Fe1 N4 91.87(9) . . ?
N1 Fe1 N4 76.50(8) . . ?
N3 Fe1 N4 75.68(8) . . ?
N2 Fe1 N4 77.37(7) . . ?
N11 Fe2 N12 93.64(13) . . ?
N11 Fe2 N9 105.88(12) . . ?
N12 Fe2 N9 88.66(10) . . ?
N11 Fe2 N7 99.64(12) . . ?
N12 Fe2 N7 89.13(10) . . ?
N9 Fe2 N7 154.47(10) . . ?
N11 Fe2 N8 95.86(11) . . ?
N12 Fe2 N8 169.31(10) . . ?
N9 Fe2 N8 93.44(9) . . ?
N7 Fe2 N8 84.46(9) . . ?
N11 Fe2 N10 174.95(11) . . ?
N12 Fe2 N10 90.74(10) . . ?
N9 Fe2 N10 76.71(9) . . ?
N7 Fe2 N10 77.89(9) . . ?
N8 Fe2 N10 79.56(8) . . ?
C5 N1 C1 117.9(3) . . ?
C5 N1 Fe1 116.15(18) . . ?
C1 N1 Fe1 125.9(2) . . ?
C11 N2 C7 118.1(2) . . ?
C11 N2 Fe1 116.55(16) . . ?
C7 N2 Fe1 125.32(17) . . ?
C17 N3 C13 118.4(3) . . ?
C17 N3 Fe1 114.59(18) . . ?
C13 N3 Fe1 126.7(2) . . ?
C12 N4 C6 111.8(2) . . ?
C12 N4 C18 110.7(2) . . ?
C6 N4 C18 112.0(2) . . ?
C12 N4 Fe1 111.20(14) . . ?
C6 N4 Fe1 105.96(16) . . ?
C18 N4 Fe1 104.83(15) . . ?
C19 N5 Fe1 165.1(3) . . ?
C20 N6 Fe1 174.4(2) . . ?
C25 N7 C21 118.9(3) . . ?
C25 N7 Fe2 115.7(2) . . ?
C21 N7 Fe2 125.4(2) . . ?
C27 N8 C31 117.5(3) . . ?
C27 N8 Fe2 126.23(19) . . ?
C31 N8 Fe2 114.72(18) . . ?
C37 N9 C33 118.8(3) . . ?
C37 N9 Fe2 116.1(2) . . ?
C33 N9 Fe2 124.9(3) . . ?
C26 N10 C38 112.5(2) . . ?
C26 N10 C32 112.5(2) . . ?
C38 N10 C32 110.1(2) . . ?
C26 N10 Fe2 106.99(18) . . ?
C38 N10 Fe2 105.49(17) . . ?
C32 N10 Fe2 108.92(15) . . ?
C39 N11 Fe2 156.0(3) . . ?
C40 N12 Fe2 159.7(3) . . ?
N1 C1 C2 122.8(3) . . ?
C3 C2 C1 118.7(3) . . ?
C4 C3 C2 119.3(3) . . ?
C3 C4 C5 119.7(3) . . ?
N1 C5 C4 121.6(3) . . ?
N1 C5 C6 116.2(2) . . ?
C4 C5 C6 122.1(3) . . ?
N4 C6 C5 112.6(2) . . ?
N2 C7 C8 123.0(3) . . ?
C7 C8 C9 118.4(3) . . ?
C10 C9 C8 119.8(3) . . ?
C9 C10 C11 119.0(3) . . ?
N2 C11 C10 121.7(2) . . ?
N2 C11 C12 118.6(2) . . ?
C10 C11 C12 119.7(2) . . ?
N4 C12 C11 115.7(2) . . ?
N3 C13 C14 122.7(4) . . ?
C15 C14 C13 118.5(4) . . ?
C14 C15 C16 120.1(3) . . ?
C15 C16 C17 118.2(4) . . ?
N3 C17 C16 122.1(3) . . ?
N3 C17 C18 117.1(2) . . ?
C16 C17 C18 120.7(3) . . ?
N4 C18 C17 111.2(2) . . ?
N5 C19 S1 179.0(3) . . ?
N6 C20 S2 179.7(3) . . ?
N7 C21 C22 122.8(4) . . ?
C21 C22 C23 118.7(4) . . ?
C22 C23 C24 120.1(4) . . ?
C23 C24 C25 118.1(4) . . ?
N7 C25 C24 121.3(3) . . ?
N7 C25 C26 117.1(3) . . ?
C24 C25 C26 121.5(3) . . ?
N10 C26 C25 111.9(2) . . ?
N8 C27 C28 123.9(3) . . ?
C27 C28 C29 118.4(3) . . ?
C30 C29 C28 118.9(3) . . ?
C29 C30 C31 119.9(3) . . ?
N8 C31 C30 121.4(3) . . ?
N8 C31 C32 117.4(2) . . ?
C30 C31 C32 121.1(2) . . ?
N10 C32 C31 114.5(2) . . ?
N9 C33 C34 120.2(5) . . ?
C35 C34 C33 120.5(6) . . ?
C34 C35 C36 119.7(5) . . ?
C35 C36 C37 118.9(5) . . ?
N9 C37 C36 121.8(4) . . ?
N9 C37 C38 116.1(3) . . ?
C36 C37 C38 122.1(4) . . ?
N10 C38 C37 111.4(2) . . ?
N11 C39 S3 178.9(4) . . ?
N12 C40 S4 178.6(3) . . ?

loop_
_geom_bond_atom_site_label_1
_geom_bond_atom_site_label_2
_geom_bond_distance
_geom_bond_site_symmetry_2
_geom_bond_publ_flag
Fe1 N5 2.055(2) . ?
Fe1 N6 2.099(3) . ?
Fe1 N1 2.170(2) . ?
Fe1 N3 2.186(2) . ?
Fe1 N2 2.204(2) . ?
Fe1 N4 2.252(2) . ?
Fe2 N11 2.033(3) . ?
Fe2 N12 2.093(3) . ?
Fe2 N9 2.116(2) . ?
Fe2 N7 2.127(2) . ?
Fe2 N8 2.150(2) . ?
Fe2 N10 2.205(2) . ?
S1 C19 1.614(3) . ?
S2 C20 1.618(3) . ?
S3 C39 1.597(4) . ?
S4 C40 1.621(3) . ?
N1 C5 1.333(3) . ?
N1 C1 1.352(4) . ?
N2 C11 1.334(3) . ?
N2 C7 1.341(3) . ?
N3 C17 1.331(4) . ?
N3 C13 1.335(4) . ?
N4 C12 1.475(3) . ?
N4 C6 1.476(3) . ?
N4 C18 1.479(3) . ?
N5 C19 1.142(3) . ?
N6 C20 1.144(3) . ?
N7 C25 1.327(4) . ?
N7 C21 1.345(4) . ?
N8 C27 1.338(4) . ?
N8 C31 1.340(3) . ?
N9 C37 1.325(4) . ?
N9 C33 1.349(4) . ?
N10 C26 1.475(4) . ?
N10 C38 1.482(4) . ?
N10 C32 1.485(4) . ?
N11 C39 1.141(4) . ?
N12 C40 1.138(4) . ?
C1 C2 1.372(5) . ?
C2 C3 1.365(5) . ?
C3 C4 1.366(5) . ?
C4 C5 1.386(4) . ?
C5 C6 1.498(4) . ?
C7 C8 1.363(4) . ?
C8 C9 1.368(4) . ?
C9 C10 1.363(4) . ?
C10 C11 1.384(3) . ?
C11 C12 1.498(3) . ?
C13 C14 1.377(5) . ?
C14 C15 1.353(6) . ?
C15 C16 1.379(5) . ?
C16 C17 1.385(4) . ?
C17 C18 1.498(4) . ?
C21 C22 1.352(5) . ?
C22 C23 1.355(6) . ?
C23 C24 1.383(6) . ?
C24 C25 1.392(4) . ?
C25 C26 1.503(5) . ?
C27 C28 1.357(5) . ?
C28 C29 1.369(5) . ?
C29 C30 1.368(5) . ?
C30 C31 1.373(4) . ?
C31 C32 1.491(4) . ?
C33 C34 1.387(7) . ?
C34 C35 1.324(9) . ?
C35 C36 1.361(8) . ?
C36 C37 1.379(5) . ?
C37 C38 1.494(5) . ?
C41 O1 1.331(8) . ?
